data_7103120
loop_
_publ_author_name
'Li, Yi'
'Feng, Zhen'
'You, Shu-Li'

_publ_section_title
;
 D-Camphor-derived triazolium salts for catalytic intramolecular
 crossed aldehyde-ketone benzoin reactions.
;
_journal_issue 19
_journal_name_full 'Chemical communications (Cambridge, England)'
_journal_page_first 2263
_journal_page_last 2265
_journal_paper_doi 10.1039/b801004h
_journal_year 2008
_chemical_absolute_configuration ad
_chemical_formula_sum 'C22 H30 B F4 N3 O'
_chemical_formula_weight 439.30
_chemical_name_systematic
;
?
;
_space_group_IT_number 4
_symmetry_cell_setting monoclinic
_symmetry_space_group_name_Hall 'P 2yb'
_symmetry_space_group_name_H-M 'P 1 21 1'
_atom_sites_solution_hydrogens geom
_atom_sites_solution_primary direct
_atom_sites_solution_secondary difmap
_audit_creation_method SHELXL-97
_cell_angle_alpha 90.00
_cell_angle_beta 116.257(2)
_cell_angle_gamma 90.00
_cell_formula_units_Z 2
_cell_length_a 12.0906(18)
_cell_length_b 7.9338(12)
_cell_length_c 13.540(2)
_cell_measurement_reflns_used 1849
_cell_measurement_temperature 293(2)
_cell_measurement_theta_max 47.389
_cell_measurement_theta_min 6.044
_cell_volume 1164.8(3)
_computing_cell_refinement 'Bruker SMART'
_computing_data_collection 'Bruker SMART'
_computing_data_reduction 'Bruker SHELXTL'
_computing_molecular_graphics 'Bruker SHELXTL'
_computing_publication_material 'Bruker SHELXTL'
_computing_structure_refinement 'SHELXL-97 (Sheldrick, 1997)'
_computing_structure_solution 'SHELXS-97 (Sheldrick, 1990)'
_diffrn_ambient_temperature 293(2)
_diffrn_measured_fraction_theta_full 0.995
_diffrn_measured_fraction_theta_max 0.995
_diffrn_measurement_device_type 'CCD area detector'
_diffrn_measurement_method 'phi and omega scans'
_diffrn_radiation_monochromator graphite
_diffrn_radiation_source 'fine-focus sealed tube'
_diffrn_radiation_type MoK\a
_diffrn_radiation_wavelength 0.71073
_diffrn_reflns_av_R_equivalents 0.1465
_diffrn_reflns_av_sigmaI/netI 0.1135
_diffrn_reflns_limit_h_max 14
_diffrn_reflns_limit_h_min -11
_diffrn_reflns_limit_k_max 9
_diffrn_reflns_limit_k_min -9
_diffrn_reflns_limit_l_max 16
_diffrn_reflns_limit_l_min -16
_diffrn_reflns_number 6146
_diffrn_reflns_theta_full 25.50
_diffrn_reflns_theta_max 25.50
_diffrn_reflns_theta_min 1.68
_exptl_absorpt_coefficient_mu 0.099
_exptl_absorpt_correction_T_max 1.00000
_exptl_absorpt_correction_T_min 0.75123
_exptl_absorpt_correction_type empirical
_exptl_absorpt_process_details sadabs
_exptl_crystal_colour colorless
_exptl_crystal_density_diffrn 1.252
_exptl_crystal_density_method 'not measured'
_exptl_crystal_description prismatic
_exptl_crystal_F_000 464
_exptl_crystal_size_max 0.497
_exptl_crystal_size_mid 0.205
_exptl_crystal_size_min 0.181
_refine_diff_density_max 0.249
_refine_diff_density_min -0.211
_refine_diff_density_rms 0.054
_refine_ls_abs_structure_details 'Flack H D (1983), Acta Cryst. A39, 876-881'
_refine_ls_abs_structure_Flack -10(10)
_refine_ls_extinction_coef 0.010(4)
_refine_ls_extinction_expression Fc^*^=kFc[1+0.001xFc^2^\l^3^/sin(2\q)]^-1/4^
_refine_ls_extinction_method SHELXL
_refine_ls_goodness_of_fit_ref 0.948
_refine_ls_hydrogen_treatment constr
_refine_ls_matrix_type full
_refine_ls_number_parameters 287
_refine_ls_number_reflns 2332
_refine_ls_number_restraints 1
_refine_ls_restrained_S_all 0.948
_refine_ls_R_factor_all 0.0821
_refine_ls_R_factor_gt 0.0626
_refine_ls_shift/su_max 0.038
_refine_ls_shift/su_mean 0.002
_refine_ls_structure_factor_coef Fsqd
_refine_ls_weighting_details 'calc w=1/[\s^2^(Fo^2^)+(0.0828P)^2^+0.0000P] where P=(Fo^2^+2Fc^2^)/3'
_refine_ls_weighting_scheme calc
_refine_ls_wR_factor_gt 0.1517
_refine_ls_wR_factor_ref 0.1626
_reflns_number_gt 1571
_reflns_number_total 2332
_reflns_threshold_expression >2sigma(I)
_cod_data_source_file b801004h.txt
_cod_data_source_block cd27300
_cod_depositor_comments
;
The following automatic conversions were performed:
'_symmetry_cell_setting' value 'Monoclinic' changed to 'monoclinic'
according to '/home/saulius/struct/CIF-dictionaries/cif_core.dic'
dictionary named 'cif_core.dic' version 2.4.1 from 2010-06-29.

Automatic conversion script
Id: cif_fix_enum 1527 2010-12-29 10:47:43Z saulius 
;
_cod_original_sg_symbol_H-M P2(1)
_cod_database_code 7103120

loop_
_symmetry_equiv_pos_as_xyz
'x, y, z'
'-x, y+1/2, -z'

loop_
_atom_site_label
_atom_site_type_symbol
_atom_site_fract_x
_atom_site_fract_y
_atom_site_fract_z
_atom_site_U_iso_or_equiv
_atom_site_adp_type
_atom_site_occupancy
_atom_site_symmetry_multiplicity
_atom_site_calc_flag
_atom_site_refinement_flags
_atom_site_disorder_assembly
_atom_site_disorder_group
O1 O 0.1667(3) 0.2603(5) 1.1270(2) 0.0832(11) Uani 1 1 d . . .
N1 N 0.1872(3) 0.4759(5) 0.8405(2) 0.0624(9) Uani 1 1 d . . .
N2 N 0.0998(3) 0.3758(6) 0.8514(2) 0.0758(12) Uani 1 1 d . . .
N3 N 0.2703(3) 0.3902(4) 1.0064(2) 0.0548(9) Uani 1 1 d . . .
F1 F 0.4256(5) 0.8137(6) 0.9594(4) 0.1508(17) Uani 1 1 d . . .
F2 F 0.2994(3) 0.8389(6) 1.0357(3) 0.1231(13) Uani 1 1 d . . .
F3 F 0.4804(3) 0.9783(5) 1.1100(3) 0.1163(11) Uani 1 1 d . . .
F4 F 0.3285(5) 1.0561(5) 0.9488(3) 0.1419(17) Uani 1 1 d . . .
B1 B 0.3835(7) 0.9245(7) 1.0098(6) 0.0792(16) Uani 1 1 d . . .
C1 C 0.2896(3) 0.4830(6) 0.9338(3) 0.0536(9) Uani 1 1 d . . .
H1 H 0.3611 0.5416 0.9462 0.064 Uiso 1 1 calc R . .
C2 C 0.1554(4) 0.3248(7) 0.9542(3) 0.0681(12) Uani 1 1 d . . .
C3 C 0.1097(5) 0.2108(9) 1.0148(4) 0.0913(18) Uani 1 1 d . . .
H3A H 0.0208 0.2196 0.9854 0.110 Uiso 1 1 calc R . .
H3B H 0.1305 0.0949 1.0076 0.110 Uiso 1 1 calc R . .
C4 C 0.2977(4) 0.2418(7) 1.1783(3) 0.0690(13) Uani 1 1 d . . .
H4 H 0.3203 0.1222 1.1854 0.083 Uiso 1 1 calc R . .
C5 C 0.3620(4) 0.3396(5) 1.1173(3) 0.0540(10) Uani 1 1 d . . .
H5 H 0.4209 0.2630 1.1089 0.065 Uiso 1 1 calc R . .
C6 C 0.4350(4) 0.4787(7) 1.1972(3) 0.0639(11) Uani 1 1 d . . .
H6 H 0.4528 0.5774 1.1632 0.077 Uiso 1 1 calc R . .
C7 C 0.5480(4) 0.3861(8) 1.2808(3) 0.0825(15) Uani 1 1 d . . .
H7A H 0.6085 0.4640 1.3313 0.099 Uiso 1 1 calc R . .
H7B H 0.5863 0.3181 1.2448 0.099 Uiso 1 1 calc R . .
C8 C 0.4910(4) 0.2742(10) 1.3409(3) 0.0937(18) Uani 1 1 d . . .
H8A H 0.4990 0.1556 1.3280 0.112 Uiso 1 1 calc R . .
H8B H 0.5308 0.2953 1.4196 0.112 Uiso 1 1 calc R . .
C9 C 0.3549(4) 0.3269(9) 1.2903(3) 0.0835(16) Uani 1 1 d . . .
C10 C 0.3602(5) 0.5153(8) 1.2620(3) 0.0814(16) Uani 1 1 d . . .
C11 C 0.2917(5) 0.2771(14) 1.3629(4) 0.117(3) Uani 1 1 d . . .
H11A H 0.2077 0.3153 1.3291 0.131 Uiso 1 1 calc R . .
H11B H 0.3346 0.3283 1.4342 0.131 Uiso 1 1 calc R . .
H11C H 0.2935 0.1568 1.3708 0.131 Uiso 1 1 calc R . .
C12 C 0.4318(7) 0.6257(13) 1.3663(4) 0.111(3) Uani 1 1 d . . .
H12A H 0.4533 0.7314 1.3449 0.132 Uiso 1 1 calc R . .
H12B H 0.5055 0.5680 1.4154 0.132 Uiso 1 1 calc R . .
H12C H 0.3807 0.6456 1.4028 0.132 Uiso 1 1 calc R . .
C13 C 0.2370(5) 0.6073(9) 1.1963(4) 0.0987(19) Uani 1 1 d . . .
H13A H 0.2526 0.7240 1.1886 0.118 Uiso 1 1 calc R . .
H13B H 0.1868 0.5982 1.2346 0.118 Uiso 1 1 calc R . .
H13C H 0.1947 0.5571 1.1247 0.118 Uiso 1 1 calc R . .
C14 C 0.1654(4) 0.5560(6) 0.7379(3) 0.0599(11) Uani 1 1 d . . .
C15 C 0.2041(4) 0.4684(7) 0.6687(3) 0.0682(12) Uani 1 1 d . . .
C16 C 0.1871(4) 0.5553(8) 0.5736(3) 0.0749(14) Uani 1 1 d . . .
H16 H 0.2122 0.5036 0.5253 0.090 Uiso 1 1 calc R . .
C17 C 0.1357(4) 0.7119(9) 0.5473(3) 0.0808(15) Uani 1 1 d . . .
C18 C 0.0963(4) 0.7885(8) 0.6167(3) 0.0751(13) Uani 1 1 d . . .
H18 H 0.0590 0.8939 0.5983 0.090 Uiso 1 1 calc R . .
C19 C 0.1108(4) 0.7118(7) 0.7144(3) 0.0715(13) Uani 1 1 d . . .
C20 C 0.2618(6) 0.2990(8) 0.6958(4) 0.0983(18) Uani 1 1 d . . .
H20A H 0.2895 0.2674 0.6420 0.117 Uiso 1 1 calc R . .
H20B H 0.2024 0.2184 0.6954 0.117 Uiso 1 1 calc R . .
H20C H 0.3308 0.3016 0.7674 0.117 Uiso 1 1 calc R . .
C21 C 0.1239(6) 0.8029(12) 0.4439(4) 0.121(2) Uani 1 1 d . . .
H21A H 0.2026 0.8047 0.4426 0.131 Uiso 1 1 calc R . .
H21B H 0.0964 0.9164 0.4442 0.131 Uiso 1 1 calc R . .
H21C H 0.0652 0.7450 0.3800 0.131 Uiso 1 1 calc R . .
C22 C 0.0671(5) 0.8010(9) 0.7892(4) 0.0974(18) Uani 1 1 d . . .
H22A H 0.0000 0.7392 0.7915 0.116 Uiso 1 1 calc R . .
H22B H 0.0397 0.9125 0.7616 0.116 Uiso 1 1 calc R . .
H22C H 0.1337 0.8082 0.8620 0.116 Uiso 1 1 calc R . .

loop_
_atom_site_aniso_label
_atom_site_aniso_U_11
_atom_site_aniso_U_22
_atom_site_aniso_U_33
_atom_site_aniso_U_23
_atom_site_aniso_U_13
_atom_site_aniso_U_12
O1 0.0583(18) 0.148(3) 0.0432(14) 0.0012(18) 0.0227(13) -0.0207(19)
N1 0.0481(19) 0.099(2) 0.0359(16) 0.0014(17) 0.0145(14) -0.0088(19)
N2 0.054(2) 0.125(3) 0.0403(18) -0.004(2) 0.0135(16) -0.022(2)
N3 0.0425(17) 0.081(2) 0.0349(15) -0.0052(16) 0.0113(13) -0.0048(16)
F1 0.204(4) 0.108(3) 0.216(4) -0.041(3) 0.161(4) -0.021(3)
F2 0.106(3) 0.157(3) 0.121(3) -0.004(3) 0.064(2) -0.024(3)
F3 0.090(2) 0.113(2) 0.126(3) -0.006(2) 0.030(2) -0.002(2)
F4 0.205(5) 0.094(2) 0.096(2) -0.004(2) 0.039(3) 0.002(3)
B1 0.094(4) 0.057(3) 0.093(4) -0.007(3) 0.047(4) -0.005(3)
C1 0.041(2) 0.078(2) 0.0349(17) -0.0042(19) 0.0113(15) -0.007(2)
C2 0.050(2) 0.110(4) 0.0419(19) -0.011(2) 0.0184(18) -0.019(2)
C3 0.069(3) 0.128(5) 0.053(2) -0.004(3) 0.024(2) -0.039(3)
C4 0.060(3) 0.101(4) 0.048(2) 0.005(2) 0.0256(19) -0.006(2)
C5 0.051(2) 0.072(3) 0.0352(17) 0.0039(18) 0.0152(16) 0.0020(19)
C6 0.055(2) 0.088(3) 0.0341(17) -0.001(2) 0.0074(16) -0.001(2)
C7 0.055(2) 0.128(4) 0.049(2) 0.008(3) 0.0083(19) 0.000(3)
C8 0.070(3) 0.120(5) 0.048(2) 0.032(3) 0.013(2) 0.011(3)
C9 0.064(3) 0.129(5) 0.0344(19) 0.007(3) 0.0185(19) -0.002(3)
C10 0.077(3) 0.115(5) 0.045(2) -0.021(3) 0.021(2) 0.006(3)
C11 0.080(4) 0.140(9) 0.044(2) 0.016(4) 0.031(2) -0.006(5)
C12 0.107(6) 0.147(9) 0.068(3) -0.066(5) 0.033(4) -0.002(6)
C13 0.093(4) 0.126(5) 0.076(3) -0.021(3) 0.037(3) 0.023(4)
C14 0.050(2) 0.090(3) 0.0319(17) -0.0007(19) 0.0106(15) 0.000(2)
C15 0.057(2) 0.098(3) 0.040(2) -0.009(2) 0.0120(17) 0.005(3)
C16 0.066(3) 0.120(4) 0.039(2) -0.001(2) 0.0225(19) 0.008(3)
C17 0.061(3) 0.127(5) 0.042(2) 0.012(3) 0.011(2) 0.010(3)
C18 0.052(2) 0.099(3) 0.059(2) 0.011(3) 0.011(2) 0.016(2)
C19 0.045(2) 0.111(4) 0.048(2) -0.003(2) 0.0107(18) 0.009(3)
C20 0.117(5) 0.103(4) 0.069(3) -0.018(3) 0.036(3) 0.021(4)
C21 0.108(5) 0.130(7) 0.069(3) 0.049(4) 0.034(3) 0.022(5)
C22 0.077(3) 0.118(5) 0.075(3) -0.014(4) 0.031(3) 0.024(3)

loop_
_atom_type_symbol
_atom_type_description
_atom_type_scat_dispersion_real
_atom_type_scat_dispersion_imag
_atom_type_scat_source
C C 0.0033 0.0000 'International Tables Vol C Tables 4.2.6.8 and 6.1.1.4'
H H 0.0000 0.0000 'International Tables Vol C Tables 4.2.6.8 and 6.1.1.4'
B B 0.0013 0.0000 'International Tables Vol C Tables 4.2.6.8 and 6.1.1.4'
N N 0.0061 0.0000 'International Tables Vol C Tables 4.2.6.8 and 6.1.1.4'
O O 0.0106 0.0000 'International Tables Vol C Tables 4.2.6.8 and 6.1.1.4'
F F 0.0171 0.0000 'International Tables Vol C Tables 4.2.6.8 and 6.1.1.4'

loop_
_geom_angle_atom_site_label_1
_geom_angle_atom_site_label_2
_geom_angle_atom_site_label_3
_geom_angle
_geom_angle_site_symmetry_1
_geom_angle_site_symmetry_3
_geom_angle_publ_flag
C3 O1 C4 113.7(4) . . ?
C1 N1 N2 111.1(3) . . ?
C1 N1 C14 126.6(4) . . ?
N2 N1 C14 122.3(3) . . ?
C2 N2 N1 103.5(3) . . ?
C1 N3 C2 107.5(3) . . ?
C1 N3 C5 127.3(3) . . ?
C2 N3 C5 124.3(3) . . ?
B1 F2 H1 86.5 . . ?
F4 B1 F1 113.6(5) . . ?
F4 B1 F2 108.9(6) . . ?
F1 B1 F2 107.0(5) . . ?
F4 B1 F3 109.7(5) . . ?
F1 B1 F3 110.3(6) . . ?
F2 B1 F3 107.1(5) . . ?
N1 C1 N3 106.7(3) . . ?
N1 C1 H1 126.7 . . ?
N3 C1 H1 126.7 . . ?
N2 C2 N3 111.2(4) . . ?
N2 C2 C3 129.3(4) . . ?
N3 C2 C3 119.5(4) . . ?
O1 C3 C2 107.5(4) . . ?
O1 C3 H3A 110.2 . . ?
C2 C3 H3A 110.2 . . ?
O1 C3 H3B 110.2 . . ?
C2 C3 H3B 110.2 . . ?
H3A C3 H3B 108.5 . . ?
O1 C4 C9 111.0(4) . . ?
O1 C4 C5 113.2(3) . . ?
C9 C4 C5 101.1(4) . . ?
O1 C4 H4 110.4 . . ?
C9 C4 H4 110.4 . . ?
C5 C4 H4 110.4 . . ?
N3 C5 C6 117.7(3) . . ?
N3 C5 C4 110.3(3) . . ?
C6 C5 C4 104.5(3) . . ?
N3 C5 H5 108.0 . . ?
C6 C5 H5 108.0 . . ?
C4 C5 H5 108.0 . . ?
C7 C6 C5 103.1(4) . . ?
C7 C6 C10 103.2(3) . . ?
C5 C6 C10 103.9(4) . . ?
C7 C6 H6 115.0 . . ?
C5 C6 H6 115.0 . . ?
C10 C6 H6 115.0 . . ?
C6 C7 C8 101.7(4) . . ?
C6 C7 H7A 111.4 . . ?
C8 C7 H7A 111.4 . . ?
C6 C7 H7B 111.4 . . ?
C8 C7 H7B 111.4 . . ?
H7A C7 H7B 109.3 . . ?
C9 C8 C7 104.3(4) . . ?
C9 C8 H8A 110.9 . . ?
C7 C8 H8A 110.9 . . ?
C9 C8 H8B 110.9 . . ?
C7 C8 H8B 110.9 . . ?
H8A C8 H8B 108.9 . . ?
C4 C9 C8 104.5(4) . . ?
C4 C9 C11 112.8(5) . . ?
C8 C9 C11 112.5(4) . . ?
C4 C9 C10 103.4(3) . . ?
C8 C9 C10 102.7(5) . . ?
C11 C9 C10 119.4(6) . . ?
C13 C10 C6 114.9(4) . . ?
C13 C10 C9 117.7(5) . . ?
C6 C10 C9 93.3(4) . . ?
C13 C10 C12 105.4(5) . . ?
C6 C10 C12 113.0(5) . . ?
C9 C10 C12 112.6(5) . . ?
C9 C11 H11A 109.5 . . ?
C9 C11 H11B 109.5 . . ?
H11A C11 H11B 109.5 . . ?
C9 C11 H11C 109.5 . . ?
H11A C11 H11C 109.5 . . ?
H11B C11 H11C 109.5 . . ?
C10 C12 H12A 109.5 . . ?
C10 C12 H12B 109.5 . . ?
H12A C12 H12B 109.5 . . ?
C10 C12 H12C 109.5 . . ?
H12A C12 H12C 109.5 . . ?
H12B C12 H12C 109.5 . . ?
C10 C13 H13A 109.5 . . ?
C10 C13 H13B 109.5 . . ?
H13A C13 H13B 109.5 . . ?
C10 C13 H13C 109.5 . . ?
H13A C13 H13C 109.5 . . ?
H13B C13 H13C 109.5 . . ?
C19 C14 C15 124.1(4) . . ?
C19 C14 N1 119.0(4) . . ?
C15 C14 N1 116.9(4) . . ?
C16 C15 C14 114.6(4) . . ?
C16 C15 C20 122.5(4) . . ?
C14 C15 C20 122.9(4) . . ?
C17 C16 C15 123.8(4) . . ?
C17 C16 H16 118.1 . . ?
C15 C16 H16 118.1 . . ?
C16 C17 C18 118.7(4) . . ?
C16 C17 C21 121.2(5) . . ?
C18 C17 C21 120.0(6) . . ?
C17 C18 C19 121.4(5) . . ?
C17 C18 H18 119.3 . . ?
C19 C18 H18 119.3 . . ?
C14 C19 C18 117.3(4) . . ?
C14 C19 C22 122.9(5) . . ?
C18 C19 C22 119.8(5) . . ?
C15 C20 H20A 109.5 . . ?
C15 C20 H20B 109.5 . . ?
H20A C20 H20B 109.5 . . ?
C15 C20 H20C 109.5 . . ?
H20A C20 H20C 109.5 . . ?
H20B C20 H20C 109.5 . . ?
C17 C21 H21A 109.5 . . ?
C17 C21 H21B 109.5 . . ?
H21A C21 H21B 109.5 . . ?
C17 C21 H21C 109.5 . . ?
H21A C21 H21C 109.5 . . ?
H21B C21 H21C 109.5 . . ?
C19 C22 H22A 109.5 . . ?
C19 C22 H22B 109.5 . . ?
H22A C22 H22B 109.5 . . ?
C19 C22 H22C 109.5 . . ?
H22A C22 H22C 109.5 . . ?
H22B C22 H22C 109.5 . . ?

loop_
_geom_bond_atom_site_label_1
_geom_bond_atom_site_label_2
_geom_bond_distance
_geom_bond_site_symmetry_2
_geom_bond_publ_flag
O1 C3 1.418(5) . ?
O1 C4 1.428(5) . ?
N1 C1 1.322(5) . ?
N1 N2 1.381(5) . ?
N1 C14 1.442(5) . ?
N2 C2 1.313(5) . ?
N3 C1 1.329(5) . ?
N3 C2 1.353(5) . ?
N3 C5 1.473(5) . ?
F1 B1 1.343(7) . ?
F2 B1 1.390(7) . ?
F2 H1 2.8963 . ?
F3 B1 1.410(8) . ?
F4 B1 1.315(7) . ?
C1 H1 0.9300 . ?
C2 C3 1.483(7) . ?
C3 H3A 0.9700 . ?
C3 H3B 0.9700 . ?
C4 C9 1.518(6) . ?
C4 C5 1.569(6) . ?
C4 H4 0.9800 . ?
C5 C6 1.524(6) . ?
C5 H5 0.9800 . ?
C6 C7 1.523(6) . ?
C6 C10 1.541(7) . ?
C6 H6 0.9800 . ?
C7 C8 1.557(7) . ?
C7 H7A 0.9700 . ?
C7 H7B 0.9700 . ?
C8 C9 1.534(7) . ?
C8 H8A 0.9700 . ?
C8 H8B 0.9700 . ?
C9 C11 1.540(7) . ?
C9 C10 1.552(9) . ?
C10 C13 1.540(7) . ?
C10 C12 1.558(8) . ?
C11 H11A 0.9600 . ?
C11 H11B 0.9600 . ?
C11 H11C 0.9600 . ?
C12 H12A 0.9600 . ?
C12 H12B 0.9600 . ?
C12 H12C 0.9600 . ?
C13 H13A 0.9600 . ?
C13 H13B 0.9600 . ?
C13 H13C 0.9600 . ?
C14 C19 1.371(7) . ?
C14 C15 1.402(6) . ?
C15 C16 1.393(6) . ?
C15 C20 1.484(8) . ?
C16 C17 1.364(8) . ?
C16 H16 0.9300 . ?
C17 C18 1.369(7) . ?
C17 C21 1.524(7) . ?
C18 C19 1.396(6) . ?
C18 H18 0.9300 . ?
C19 C22 1.510(7) . ?
C20 H20A 0.9600 . ?
C20 H20B 0.9600 . ?
C20 H20C 0.9600 . ?
C21 H21A 0.9600 . ?
C21 H21B 0.9600 . ?
C21 H21C 0.9600 . ?
C22 H22A 0.9600 . ?
C22 H22B 0.9600 . ?
C22 H22C 0.9600 . ?

loop_
_geom_torsion_atom_site_label_1
_geom_torsion_atom_site_label_2
_geom_torsion_atom_site_label_3
_geom_torsion_atom_site_label_4
_geom_torsion
_geom_torsion_site_symmetry_1
_geom_torsion_site_symmetry_2
_geom_torsion_site_symmetry_3
_geom_torsion_site_symmetry_4
_geom_torsion_publ_flag
C1 N1 N2 C2 -0.2(5) . . . . ?
C14 N1 N2 C2 178.5(4) . . . . ?
H1 F2 B1 F4 126.0 . . . . ?
H1 F2 B1 F1 2.9 . . . . ?
H1 F2 B1 F3 -115.4 . . . . ?
N2 N1 C1 N3 -0.6(5) . . . . ?
C14 N1 C1 N3 -179.2(4) . . . . ?
C2 N3 C1 N1 1.1(5) . . . . ?
C5 N3 C1 N1 170.8(4) . . . . ?
N1 N2 C2 N3 0.9(5) . . . . ?
N1 N2 C2 C3 -178.7(6) . . . . ?
C1 N3 C2 N2 -1.3(5) . . . . ?
C5 N3 C2 N2 -171.4(4) . . . . ?
C1 N3 C2 C3 178.3(5) . . . . ?
C5 N3 C2 C3 8.2(7) . . . . ?
C4 O1 C3 C2 -63.2(7) . . . . ?
N2 C2 C3 O1 -149.8(5) . . . . ?
N3 C2 C3 O1 30.6(7) . . . . ?
C3 O1 C4 C9 169.2(5) . . . . ?
C3 O1 C4 C5 56.3(6) . . . . ?
C1 N3 C5 C6 56.1(5) . . . . ?
C2 N3 C5 C6 -135.8(4) . . . . ?
C1 N3 C5 C4 175.8(4) . . . . ?
C2 N3 C5 C4 -16.1(6) . . . . ?
O1 C4 C5 N3 -14.8(5) . . . . ?
C9 C4 C5 N3 -133.6(4) . . . . ?
O1 C4 C5 C6 112.6(4) . . . . ?
C9 C4 C5 C6 -6.2(5) . . . . ?
N3 C5 C6 C7 -159.2(3) . . . . ?
C4 C5 C6 C7 78.0(4) . . . . ?
N3 C5 C6 C10 93.4(4) . . . . ?
C4 C5 C6 C10 -29.3(4) . . . . ?
C5 C6 C7 C8 -69.2(4) . . . . ?
C10 C6 C7 C8 38.7(5) . . . . ?
C6 C7 C8 C9 -4.2(5) . . . . ?
O1 C4 C9 C8 172.0(4) . . . . ?
C5 C4 C9 C8 -67.6(5) . . . . ?
O1 C4 C9 C11 49.5(7) . . . . ?
C5 C4 C9 C11 169.9(5) . . . . ?
O1 C4 C9 C10 -80.8(5) . . . . ?
C5 C4 C9 C10 39.5(5) . . . . ?
C7 C8 C9 C4 76.5(6) . . . . ?
C7 C8 C9 C11 -160.8(6) . . . . ?
C7 C8 C9 C10 -31.2(5) . . . . ?
C7 C6 C10 C13 -179.0(5) . . . . ?
C5 C6 C10 C13 -71.7(6) . . . . ?
C7 C6 C10 C9 -56.3(4) . . . . ?
C5 C6 C10 C9 51.0(4) . . . . ?
C7 C6 C10 C12 60.0(7) . . . . ?
C5 C6 C10 C12 167.3(5) . . . . ?
C4 C9 C10 C13 64.5(5) . . . . ?
C8 C9 C10 C13 173.0(4) . . . . ?
C11 C9 C10 C13 -61.9(5) . . . . ?
C4 C9 C10 C6 -56.0(4) . . . . ?
C8 C9 C10 C6 52.5(4) . . . . ?
C11 C9 C10 C6 177.7(4) . . . . ?
C4 C9 C10 C12 -172.7(4) . . . . ?
C8 C9 C10 C12 -64.2(5) . . . . ?
C11 C9 C10 C12 61.0(6) . . . . ?
C1 N1 C14 C19 -93.7(5) . . . . ?
N2 N1 C14 C19 87.8(6) . . . . ?
C1 N1 C14 C15 85.3(6) . . . . ?
N2 N1 C14 C15 -93.2(5) . . . . ?
C19 C14 C15 C16 2.3(7) . . . . ?
N1 C14 C15 C16 -176.6(4) . . . . ?
C19 C14 C15 C20 -179.4(5) . . . . ?
N1 C14 C15 C20 1.7(7) . . . . ?
C14 C15 C16 C17 -0.8(7) . . . . ?
C20 C15 C16 C17 -179.1(5) . . . . ?
C15 C16 C17 C18 -1.1(8) . . . . ?
C15 C16 C17 C21 177.8(5) . . . . ?
C16 C17 C18 C19 1.8(8) . . . . ?
C21 C17 C18 C19 -177.1(5) . . . . ?
C15 C14 C19 C18 -1.7(7) . . . . ?
N1 C14 C19 C18 177.2(4) . . . . ?
C15 C14 C19 C22 178.3(5) . . . . ?
N1 C14 C19 C22 -2.7(7) . . . . ?
C17 C18 C19 C14 -0.5(7) . . . . ?
C17 C18 C19 C22 179.5(5) . . . . ?

loop_
_cod_related_entry_id
_cod_related_entry_database
_cod_related_entry_code
1 ChemSpider 21194454
